data_7025179
loop_
_publ_author_name
'Mart\'inez Belmonte, Marta'
'Wezenberg, Sander J.'
'Haak, Robert M.'
'Anselmo, Daniele'
'Escudero-Ad\'an, Eduardo C'
'Benet-Buchholz, Jordi'
'Kleij, Arjan W.'

_publ_section_title
;
 Self-assembly of Zn(salphen) complexes: steric regulation, stability
 studies and crystallographic analysis revealing an unexpected dimeric
 3,3'-t-Bu-substituted Zn(salphen) complex.
;
_journal_issue 19
_journal_name_full 'Dalton transactions (Cambridge, England : 2003)'
_journal_page_first 4541
_journal_page_last 4550
_journal_paper_doi 10.1039/b925560e
_journal_volume 39
_journal_year 2010
_chemical_formula_sum 'C70 H85 N7 O4 Zn2'
_chemical_formula_weight 1219.19
_chemical_name_systematic
;
?
;
_space_group_IT_number 2
_symmetry_cell_setting triclinic
_symmetry_space_group_name_Hall '-P 1'
_symmetry_space_group_name_H-M 'P -1'
_atom_sites_solution_hydrogens geom
_atom_sites_solution_primary direct
_atom_sites_solution_secondary difmap
_audit_creation_method SHELXL-97
_cell_angle_alpha 108.669(2)
_cell_angle_beta 91.977(2)
_cell_angle_gamma 101.818(2)
_cell_formula_units_Z 2
_cell_length_a 13.4320(5)
_cell_length_b 15.3730(5)
_cell_length_c 17.8265(6)
_cell_measurement_reflns_used 9818
_cell_measurement_temperature 100(2)
_cell_measurement_theta_max 34.83
_cell_measurement_theta_min 2.43
_cell_volume 3393.5(2)
_computing_cell_refinement 'Bruker APEX2 v2009.1-0'
_computing_data_collection 'Bruker APEX2 v2009.1-0'
_computing_data_reduction 'Bruker SAINT V7.60A'
_computing_molecular_graphics 'Bruker SHELXTL'
_computing_publication_material 'Bruker SHELXTL'
_computing_structure_refinement 'SHELXS-97 (Sheldrick, 2008)'
_computing_structure_solution 'SHELXS-97 (Sheldrick, 2008)'
_diffrn_ambient_temperature 100(2)
_diffrn_detector_area_resol_mean 512
_diffrn_detector_type '4K CCD area detector APEX II'
_diffrn_measured_fraction_theta_full 0.911
_diffrn_measured_fraction_theta_max 0.911
_diffrn_measurement_device_type 'Kappa 4-axis goniometer bruker-nonius'
_diffrn_measurement_method
;
Fullsphere data collection, phi and omega scans
;
_diffrn_measurement_specimen_support 'magnetic support whith 10 micron nylon fiber cryoloop'
_diffrn_radiation_monochromator 'Multilayer Montel 200 mirrors'
_diffrn_radiation_type MoK\a
_diffrn_radiation_wavelength 0.71073
_diffrn_reflns_av_R_equivalents 0.0255
_diffrn_reflns_av_sigmaI/netI 0.0346
_diffrn_reflns_limit_h_max 21
_diffrn_reflns_limit_h_min -21
_diffrn_reflns_limit_k_max 24
_diffrn_reflns_limit_k_min -24
_diffrn_reflns_limit_l_max 28
_diffrn_reflns_limit_l_min -27
_diffrn_reflns_number 64628
_diffrn_reflns_theta_full 34.94
_diffrn_reflns_theta_max 34.94
_diffrn_reflns_theta_min 1.21
_diffrn_source 'rotating anode X-ray tube'
_diffrn_source_current 70
_diffrn_source_power 50
_diffrn_source_size '3 mm x 0.3 mm fine focus'
_diffrn_source_type 'Bruker-Nonius FR 591'
_exptl_absorpt_coefficient_mu 0.757
_exptl_absorpt_correction_T_max 1.0000
_exptl_absorpt_correction_T_min 0.6049
_exptl_absorpt_correction_type empirical
_exptl_absorpt_process_details
;
SADABS Version 2008/1 Bruker-Nonius
Blessing, Acta Cryst. (1995) A51 33-38
;
_exptl_crystal_colour yellow
_exptl_crystal_density_diffrn 1.193
_exptl_crystal_density_method 'not measured'
_exptl_crystal_description BLOCK
_exptl_crystal_F_000 1292
_exptl_crystal_size_max 0.80
_exptl_crystal_size_mid 0.15
_exptl_crystal_size_min 0.05
_refine_diff_density_max 1.157
_refine_diff_density_min -0.859
_refine_diff_density_rms 0.124
_refine_ls_extinction_method none
_refine_ls_goodness_of_fit_ref 1.025
_refine_ls_hydrogen_treatment noref
_refine_ls_matrix_type full
_refine_ls_number_parameters 829
_refine_ls_number_reflns 27120
_refine_ls_number_restraints 98
_refine_ls_restrained_S_all 1.073
_refine_ls_R_factor_all 0.0603
_refine_ls_R_factor_gt 0.0442
_refine_ls_shift/su_max 0.001
_refine_ls_shift/su_mean 0.000
_refine_ls_structure_factor_coef Fsqd
_refine_ls_weighting_details 'calc w=1/[\s^2^(Fo^2^)+(0.0668P)^2^+1.8460P] where P=(Fo^2^+2Fc^2^)/3'
_refine_ls_weighting_scheme calc
_refine_ls_wR_factor_gt 0.1185
_refine_ls_wR_factor_ref 0.1292
_reflns_number_gt 21585
_reflns_number_total 27120
_reflns_threshold_expression >2sigma(I)
_cod_data_source_file b925560e.txt
_cod_data_source_block awk540_0m
_cod_depositor_comments
;
The following automatic conversions were performed:
'_diffrn_measurement_specimen_suppport' tag replaced with
'_diffrn_measurement_specimen_support'.

Automatic conversion script
Id: cif_correct_tags 1440 2010-10-19 06:21:57Z saulius 

The following automatic conversions were performed:

'_symmetry_cell_setting' value 'Triclinic' changed to 'triclinic'
according to /home/saulius/struct/CIF-dictionaries/cif_core.dic
dictionary named 'cif_core.dic' version 2.4.2 from 2011-04-26.

Automatic conversion script
Id: cif_fix_values 1891 2012-01-12 08:04:46Z andrius 
;
_cod_original_sg_symbol_H-M P-1
_cod_database_code 7025179

loop_
_symmetry_equiv_pos_as_xyz
'x, y, z'
'-x, -y, -z'

loop_
_atom_site_label
_atom_site_type_symbol
_atom_site_fract_x
_atom_site_fract_y
_atom_site_fract_z
_atom_site_U_iso_or_equiv
_atom_site_adp_type
_atom_site_occupancy
_atom_site_symmetry_multiplicity
_atom_site_calc_flag
_atom_site_refinement_flags
_atom_site_disorder_assembly
_atom_site_disorder_group
C1A C 0.14067(10) 0.29723(10) 0.48797(9) 0.0184(2) Uani 1 1 d . A .
C2A C 0.24627(10) 0.29438(10) 0.47943(10) 0.0187(2) Uani 1 1 d . . .
C3A C 0.30945(11) 0.35447(10) 0.43591(10) 0.0207(3) Uani 1 1 d . . .
C4A C 0.26425(13) 0.32161(14) 0.34839(11) 0.0290(3) Uani 1 1 d . . .
H4A1 H 0.3071 0.3575 0.3201 0.043 Uiso 1 1 calc R . .
H4A2 H 0.1948 0.3320 0.3458 0.043 Uiso 1 1 calc R . .
H4A3 H 0.2620 0.2543 0.3235 0.043 Uiso 1 1 calc R . .
C5A C 0.31123(13) 0.45988(11) 0.47565(13) 0.0285(3) Uani 1 1 d . . .
H5A1 H 0.3434 0.4815 0.5306 0.043 Uiso 1 1 calc R . .
H5A2 H 0.2410 0.4688 0.4756 0.043 Uiso 1 1 calc R . .
H5A3 H 0.3504 0.4963 0.4459 0.043 Uiso 1 1 calc R . .
C6A C 0.42117(12) 0.34572(13) 0.43667(13) 0.0299(4) Uani 1 1 d . . .
H6A1 H 0.4522 0.3663 0.4919 0.045 Uiso 1 1 calc R . .
H6A2 H 0.4590 0.3854 0.4089 0.045 Uiso 1 1 calc R . .
H6A3 H 0.4237 0.2799 0.4098 0.045 Uiso 1 1 calc R . .
C7A C 0.28734(11) 0.23638(11) 0.51110(11) 0.0227(3) Uani 1 1 d . . .
H7A H 0.3574 0.2357 0.5062 0.027 Uiso 1 1 calc R . .
C8A C 0.23226(12) 0.17830(12) 0.55010(12) 0.0267(3) Uani 1 1 d . A .
C9A C 0.28428(16) 0.11590(17) 0.58237(16) 0.0421(5) Uani 1 1 d D . .
C10A C 0.3722(2) 0.1831(2) 0.6480(2) 0.0513(4) Uani 0.80 1 d PU A 1
H10A H 0.3429 0.2244 0.6911 0.077 Uiso 0.80 1 calc PR A 1
H10B H 0.4203 0.2215 0.6246 0.077 Uiso 0.80 1 calc PR A 1
H10C H 0.4084 0.1453 0.6693 0.077 Uiso 0.80 1 calc PR A 1
C11A C 0.3364(3) 0.0569(3) 0.5157(2) 0.0513(4) Uani 0.80 1 d PU A 1
H11A H 0.3725 0.0188 0.5365 0.077 Uiso 0.80 1 calc PR A 1
H11B H 0.3854 0.0990 0.4960 0.077 Uiso 0.80 1 calc PR A 1
H11C H 0.2846 0.0154 0.4721 0.077 Uiso 0.80 1 calc PR A 1
C12A C 0.2131(2) 0.0550(3) 0.6160(2) 0.0513(4) Uani 0.80 1 d PU A 1
H12A H 0.1568 0.0155 0.5753 0.077 Uiso 0.80 1 calc PR A 1
H12B H 0.1857 0.0945 0.6616 0.077 Uiso 0.80 1 calc PR A 1
H12C H 0.2497 0.0147 0.6335 0.077 Uiso 0.80 1 calc PR A 1
C10C C 0.2707(10) 0.1359(10) 0.6735(9) 0.0513(4) Uani 0.20 1 d PU A 2
H10D H 0.2983 0.0912 0.6921 0.077 Uiso 0.20 1 calc PR A 2
H10E H 0.1978 0.1284 0.6809 0.077 Uiso 0.20 1 calc PR A 2
H10F H 0.3074 0.2004 0.7042 0.077 Uiso 0.20 1 calc PR A 2
C11C C 0.3867(7) 0.0973(10) 0.5573(9) 0.0513(4) Uani 0.20 1 d PDU A 2
H11D H 0.4409 0.1534 0.5846 0.077 Uiso 0.20 1 calc PR A 2
H11E H 0.3859 0.0829 0.4995 0.077 Uiso 0.20 1 calc PR A 2
H11F H 0.3994 0.0438 0.5715 0.077 Uiso 0.20 1 calc PR A 2
C12C C 0.2102(7) 0.0162(5) 0.5598(9) 0.0513(4) Uani 0.20 1 d PDU A 2
H12D H 0.2017 -0.0143 0.5018 0.077 Uiso 0.20 1 calc PR A 2
H12E H 0.1435 0.0231 0.5784 0.077 Uiso 0.20 1 calc PR A 2
H12F H 0.2390 -0.0225 0.5850 0.077 Uiso 0.20 1 calc PR A 2
C13A C 0.13130(12) 0.18151(12) 0.55839(12) 0.0267(3) Uani 1 1 d . . .
H13A H 0.0923 0.1434 0.5846 0.032 Uiso 1 1 calc R A .
C14A C 0.08444(11) 0.24013(11) 0.52877(10) 0.0212(3) Uani 1 1 d . A .
C15A C -0.02340(11) 0.23041(11) 0.53652(10) 0.0214(3) Uani 1 1 d . . .
H15A H -0.0567 0.1815 0.5548 0.026 Uiso 1 1 calc R A .
C16A C -0.18561(10) 0.26403(10) 0.51813(9) 0.0169(2) Uani 1 1 d . . .
C17A C -0.24300(11) 0.21400(10) 0.56074(10) 0.0203(3) Uani 1 1 d . A .
H17A H -0.2099 0.1915 0.5962 0.024 Uiso 1 1 calc R . .
C18A C -0.34914(12) 0.19716(11) 0.55107(11) 0.0239(3) Uani 1 1 d . . .
H18A H -0.3887 0.1622 0.5795 0.029 Uiso 1 1 calc R A .
C19A C -0.39763(11) 0.23120(12) 0.50002(11) 0.0241(3) Uani 1 1 d . A .
H19A H -0.4702 0.2192 0.4938 0.029 Uiso 1 1 calc R . .
C20A C -0.34136(11) 0.28248(11) 0.45802(10) 0.0214(3) Uani 1 1 d . . .
H20A H -0.3751 0.3063 0.4239 0.026 Uiso 1 1 calc R A .
C21A C -0.23501(10) 0.29878(10) 0.46630(9) 0.0173(2) Uani 1 1 d . A .
C22A C -0.19666(11) 0.35014(10) 0.35675(10) 0.0201(3) Uani 1 1 d . A .
H22A H -0.2618 0.3127 0.3311 0.024 Uiso 1 1 calc R . .
C23A C -0.13358(11) 0.40165(10) 0.31357(10) 0.0201(3) Uani 1 1 d . A .
C24A C -0.16700(13) 0.38149(11) 0.23280(10) 0.0239(3) Uani 1 1 d . . .
H24A H -0.2279 0.3346 0.2100 0.029 Uiso 1 1 calc R . .
C25A C -0.11491(14) 0.42715(12) 0.18502(11) 0.0266(3) Uani 1 1 d . B .
C26A C -0.15256(17) 0.40476(14) 0.09778(12) 0.0363(4) Uani 1 1 d D . .
C27A C -0.1588(4) 0.4940(3) 0.0824(3) 0.0379(9) Uani 0.50 1 d P B 1
H27A H -0.0924 0.5390 0.0994 0.057 Uiso 0.50 1 calc PR B 1
H27B H -0.2112 0.5213 0.1124 0.057 Uiso 0.50 1 calc PR B 1
H27C H -0.1769 0.4800 0.0254 0.057 Uiso 0.50 1 calc PR B 1
C28A C -0.2491(3) 0.3296(3) 0.0684(3) 0.0415(10) Uani 0.50 1 d PD B 1
H28A H -0.2664 0.3173 0.0116 0.062 Uiso 0.50 1 calc PR B 1
H28B H -0.3048 0.3507 0.0980 0.062 Uiso 0.50 1 calc PR B 1
H28C H -0.2392 0.2717 0.0765 0.062 Uiso 0.50 1 calc PR B 1
C29A C -0.0665(4) 0.3655(4) 0.0467(3) 0.0487(12) Uani 0.50 1 d PD B 1
H29A H -0.0866 0.3524 -0.0099 0.073 Uiso 0.50 1 calc PR B 1
H29B H -0.0583 0.3073 0.0551 0.073 Uiso 0.50 1 calc PR B 1
H29C H -0.0016 0.4127 0.0634 0.073 Uiso 0.50 1 calc PR B 1
C27C C -0.1784(5) 0.2990(3) 0.0562(3) 0.0440(11) Uani 0.50 1 d P B 2
H27D H -0.2145 0.2841 0.0033 0.066 Uiso 0.50 1 calc PR B 2
H27E H -0.2221 0.2684 0.0877 0.066 Uiso 0.50 1 calc PR B 2
H27F H -0.1151 0.2761 0.0506 0.066 Uiso 0.50 1 calc PR B 2
C28C C -0.2612(4) 0.4315(4) 0.0953(3) 0.0560(14) Uani 0.50 1 d PDU B 2
H28D H -0.2525 0.4996 0.1209 0.084 Uiso 0.50 1 calc PR B 2
H28E H -0.3073 0.3982 0.1238 0.084 Uiso 0.50 1 calc PR B 2
H28F H -0.2903 0.4130 0.0399 0.084 Uiso 0.50 1 calc PR B 2
C29C C -0.0867(5) 0.4580(4) 0.0534(3) 0.0560(14) Uani 0.50 1 d PDU B 2
H29D H -0.1194 0.4411 -0.0009 0.084 Uiso 0.50 1 calc PR B 2
H29E H -0.0197 0.4420 0.0513 0.084 Uiso 0.50 1 calc PR B 2
H29F H -0.0779 0.5259 0.0807 0.084 Uiso 0.50 1 calc PR B 2
C30A C -0.02633(15) 0.49708(12) 0.22162(11) 0.0282(3) Uani 1 1 d . . .
H30A H 0.0103 0.5309 0.1911 0.034 Uiso 1 1 calc R B .
C31A C 0.00928(13) 0.51837(12) 0.30045(11) 0.0246(3) Uani 1 1 d . B .
H31A H 0.0695 0.5663 0.3228 0.029 Uiso 1 1 calc R . .
C35A C -0.04180(11) 0.47048(10) 0.34831(9) 0.0195(2) Uani 1 1 d . . .
N1A N -0.07808(9) 0.28357(9) 0.52029(8) 0.0175(2) Uani 1 1 d . A .
N2A N -0.17066(9) 0.35146(9) 0.42763(8) 0.0179(2) Uani 1 1 d . . .
O1A O 0.10068(8) 0.34898(8) 0.45581(8) 0.0218(2) Uani 1 1 d . . .
O2A O -0.00271(8) 0.48944(8) 0.42265(7) 0.01975(19) Uani 1 1 d . . .
Zn1A Zn -0.021459(12) 0.394263(11) 0.481718(11) 0.01674(4) Uani 1 1 d . . .
C1B C 0.16980(11) 0.26916(10) 0.06234(10) 0.0210(3) Uani 1 1 d . . .
C2B C 0.25029(12) 0.31524(11) 0.02743(11) 0.0230(3) Uani 1 1 d . . .
C3B C 0.27451(15) 0.26450(13) -0.05670(12) 0.0318(4) Uani 1 1 d . . .
C4B C 0.30491(19) 0.17220(15) -0.06040(16) 0.0429(5) Uani 1 1 d . . .
H4B1 H 0.3669 0.1865 -0.0240 0.064 Uiso 1 1 calc R . .
H4B2 H 0.3179 0.1396 -0.1149 0.064 Uiso 1 1 calc R . .
H4B3 H 0.2492 0.1317 -0.0447 0.064 Uiso 1 1 calc R . .
C5B C 0.36388(19) 0.32404(17) -0.08272(16) 0.0449(5) Uani 1 1 d . . .
H5B1 H 0.3484 0.3847 -0.0794 0.067 Uiso 1 1 calc R . .
H5B2 H 0.3740 0.2905 -0.1377 0.067 Uiso 1 1 calc R . .
H5B3 H 0.4263 0.3350 -0.0477 0.067 Uiso 1 1 calc R . .
C6B C 0.1812(2) 0.2427(2) -0.11770(15) 0.0485(6) Uani 1 1 d . . .
H6B1 H 0.1249 0.1981 -0.1069 0.073 Uiso 1 1 calc R . .
H6B2 H 0.1994 0.2149 -0.1715 0.073 Uiso 1 1 calc R . .
H6B3 H 0.1597 0.3011 -0.1135 0.073 Uiso 1 1 calc R . .
C7B C 0.30447(12) 0.40502(11) 0.07143(12) 0.0259(3) Uani 1 1 d . . .
H7B H 0.3574 0.4347 0.0477 0.031 Uiso 1 1 calc R . .
C8B C 0.28678(12) 0.45568(11) 0.14899(12) 0.0268(3) Uani 1 1 d . C .
C9B C 0.34989(15) 0.55595(13) 0.19300(15) 0.0387(5) Uani 1 1 d D . .
C10B C 0.4637(2) 0.5524(2) 0.1986(3) 0.0447(8) Uani 0.70 1 d P C 1
H10X H 0.5058 0.6165 0.2231 0.067 Uiso 0.70 1 calc PR C 1
H10Y H 0.4828 0.5245 0.1450 0.067 Uiso 0.70 1 calc PR C 1
H10Z H 0.4748 0.5139 0.2312 0.067 Uiso 0.70 1 calc PR C 1
C11B C 0.3161(3) 0.6034(2) 0.2678(2) 0.0525(9) Uani 0.70 1 d PU C 1
H11X H 0.2431 0.6015 0.2600 0.079 Uiso 0.70 1 calc PR C 1
H11Y H 0.3548 0.6691 0.2883 0.079 Uiso 0.70 1 calc PR C 1
H11Z H 0.3276 0.5718 0.3061 0.079 Uiso 0.70 1 calc PR C 1
C12B C 0.3438(3) 0.61826(19) 0.1365(2) 0.0405(7) Uani 0.70 1 d P C 1
H12X H 0.2723 0.6191 0.1247 0.061 Uiso 0.70 1 calc PR C 1
H12Y H 0.3721 0.5908 0.0866 0.061 Uiso 0.70 1 calc PR C 1
H12Z H 0.3834 0.6828 0.1636 0.061 Uiso 0.70 1 calc PR C 1
C10D C 0.2764(8) 0.6220(6) 0.2026(6) 0.054(2) Uani 0.30 1 d PU C 2
H10G H 0.3128 0.6865 0.2337 0.081 Uiso 0.30 1 calc PR C 2
H10H H 0.2192 0.6016 0.2303 0.081 Uiso 0.30 1 calc PR C 2
H10I H 0.2503 0.6201 0.1500 0.081 Uiso 0.30 1 calc PR C 2
C11D C 0.4567(6) 0.5808(9) 0.1712(8) 0.069(3) Uani 0.30 1 d PDU C 2
H11G H 0.4535 0.5841 0.1172 0.104 Uiso 0.30 1 calc PR C 2
H11H H 0.4932 0.5324 0.1733 0.104 Uiso 0.30 1 calc PR C 2
H11I H 0.4930 0.6420 0.2089 0.104 Uiso 0.30 1 calc PR C 2
C12D C 0.3706(6) 0.5655(5) 0.2837(3) 0.0449(19) Uani 0.30 1 d PD C 2
H12G H 0.4154 0.5242 0.2884 0.067 Uiso 0.30 1 calc PR C 2
H12H H 0.3056 0.5472 0.3041 0.067 Uiso 0.30 1 calc PR C 2
H12I H 0.4037 0.6310 0.3147 0.067 Uiso 0.30 1 calc PR C 2
C13B C 0.21148(12) 0.41056(11) 0.18266(11) 0.0259(3) Uani 1 1 d . . .
H13B H 0.1978 0.4425 0.2351 0.031 Uiso 1 1 calc R C .
C14B C 0.15355(11) 0.31800(10) 0.14178(10) 0.0210(3) Uani 1 1 d . C .
C15B C 0.07605(11) 0.28171(10) 0.18498(10) 0.0204(3) Uani 1 1 d . . .
H15B H 0.0668 0.3229 0.2355 0.024 Uiso 1 1 calc R C .
C16B C -0.06074(10) 0.16870(9) 0.20321(9) 0.0169(2) Uani 1 1 d . . .
C17B C -0.05216(12) 0.18681(11) 0.28481(10) 0.0217(3) Uani 1 1 d . C .
H17B H 0.0097 0.2231 0.3169 0.026 Uiso 1 1 calc R . .
C18B C -0.13536(13) 0.15116(12) 0.31905(10) 0.0240(3) Uani 1 1 d . . .
H18B H -0.1292 0.1612 0.3746 0.029 Uiso 1 1 calc R C .
C19B C -0.22743(12) 0.10102(12) 0.27301(10) 0.0241(3) Uani 1 1 d . C .
H19B H -0.2849 0.0804 0.2977 0.029 Uiso 1 1 calc R . .
C20B C -0.23565(11) 0.08101(11) 0.19123(10) 0.0219(3) Uani 1 1 d . . .
H20B H -0.2983 0.0460 0.1597 0.026 Uiso 1 1 calc R C .
C21B C -0.15155(10) 0.11249(10) 0.15561(9) 0.0174(2) Uani 1 1 d . . .
C22B C 0.22615(11) -0.06803(10) -0.02293(9) 0.0192(2) Uani 1 1 d . . .
H22B H 0.2893 -0.0756 -0.0435 0.023 Uiso 1 1 calc R . .
C23B C 0.22470(10) -0.03591(10) 0.06266(9) 0.0183(2) Uani 1 1 d . . .
C24B C 0.31249(11) -0.03658(11) 0.10819(10) 0.0201(3) Uani 1 1 d . . .
H24B H 0.3675 -0.0574 0.0813 0.024 Uiso 1 1 calc R . .
C25B C 0.32141(12) -0.00810(11) 0.19037(10) 0.0213(3) Uani 1 1 d . . .
C26B C 0.41293(12) -0.01478(12) 0.24044(11) 0.0251(3) Uani 1 1 d . . .
C27B C 0.49232(13) -0.05459(15) 0.18830(12) 0.0324(4) Uani 1 1 d . . .
H27X H 0.4608 -0.1183 0.1521 0.049 Uiso 1 1 calc R . .
H27Y H 0.5499 -0.0571 0.2222 0.049 Uiso 1 1 calc R . .
H27Z H 0.5171 -0.0139 0.1572 0.049 Uiso 1 1 calc R . .
C28B C 0.37486(15) -0.08056(17) 0.28758(14) 0.0373(4) Uani 1 1 d . . .
H28X H 0.3247 -0.0557 0.3220 0.056 Uiso 1 1 calc R . .
H28Y H 0.4328 -0.0844 0.3204 0.056 Uiso 1 1 calc R . .
H28Z H 0.3427 -0.1436 0.2505 0.056 Uiso 1 1 calc R . .
C29B C 0.46492(17) 0.08293(15) 0.29855(14) 0.0402(5) Uani 1 1 d . . .
H29X H 0.4944 0.1236 0.2686 0.060 Uiso 1 1 calc R . .
H29Y H 0.5193 0.0772 0.3335 0.060 Uiso 1 1 calc R . .
H29Z H 0.4143 0.1105 0.3308 0.060 Uiso 1 1 calc R . .
C30B C 0.24004(13) 0.02634(12) 0.22796(10) 0.0245(3) Uani 1 1 d . . .
H30B H 0.2449 0.0489 0.2845 0.029 Uiso 1 1 calc R . .
C31B C 0.15305(12) 0.02833(11) 0.18487(10) 0.0232(3) Uani 1 1 d . . .
H31B H 0.1002 0.0528 0.2125 0.028 Uiso 1 1 calc R . .
C32B C 0.14156(11) -0.00504(10) 0.10137(9) 0.0179(2) Uani 1 1 d . . .
N1B N 0.01818(9) 0.19743(8) 0.16023(8) 0.0178(2) Uani 1 1 d . C .
N2B N 0.14647(9) -0.08689(9) -0.07270(8) 0.0179(2) Uani 1 1 d . . .
O1B O 0.11534(10) 0.18611(8) 0.01974(8) 0.0266(2) Uani 1 1 d . C .
O2B O 0.05423(8) -0.00803(7) 0.06211(7) 0.01826(19) Uani 1 1 d . . .
Zn1B Zn 0.006976(12) 0.102371(11) 0.047406(10) 0.01574(4) Uani 1 1 d . . .
C1N C 0.6512(2) 0.4870(2) 0.29839(16) 0.0475(6) Uani 1 1 d . . .
C2N C 0.7234(2) 0.57520(18) 0.30419(17) 0.0508(6) Uani 1 1 d . . .
H2N1 H 0.7286 0.6204 0.3582 0.076 Uiso 1 1 calc R . .
H2N2 H 0.6990 0.6016 0.2657 0.076 Uiso 1 1 calc R . .
H2N3 H 0.7908 0.5625 0.2926 0.076 Uiso 1 1 calc R . .
N1N N 0.59557(19) 0.4180(2) 0.29449(17) 0.0602(6) Uani 1 1 d . . .
C1T C 0.4882(2) 0.1901(2) 0.1254(2) 0.0531(7) Uani 1 1 d . . .
C2T C 0.40735(18) 0.23194(17) 0.16287(16) 0.0426(5) Uani 1 1 d . . .
H2T1 H 0.3500 0.1821 0.1650 0.064 Uiso 1 1 calc R . .
H2T2 H 0.3840 0.2678 0.1319 0.064 Uiso 1 1 calc R . .
H2T3 H 0.4334 0.2743 0.2171 0.064 Uiso 1 1 calc R . .
N1T N 0.5504(2) 0.1554(2) 0.0956(2) 0.0766(8) Uani 1 1 d U . .
C1L C 0.0980(3) 0.7822(2) 0.1599(2) 0.0662(8) Uani 1 1 d U . .
H1L1 H 0.0412 0.7892 0.1280 0.099 Uiso 1 1 calc R . .
H1L2 H 0.0989 0.7152 0.1455 0.099 Uiso 1 1 calc R . .
H1L3 H 0.1627 0.8170 0.1497 0.099 Uiso 1 1 calc R . .
C2L C 0.0849(3) 0.8190(3) 0.2435(2) 0.0661(8) Uani 1 1 d U . .
N1L N 0.0785(3) 0.8561(3) 0.3128(3) 0.0993(11) Uani 1 1 d U . .

loop_
_atom_site_aniso_label
_atom_site_aniso_U_11
_atom_site_aniso_U_22
_atom_site_aniso_U_33
_atom_site_aniso_U_23
_atom_site_aniso_U_13
_atom_site_aniso_U_12
C1A 0.0148(5) 0.0217(6) 0.0219(7) 0.0100(5) 0.0037(5) 0.0069(4)
C2A 0.0134(5) 0.0206(5) 0.0239(7) 0.0085(5) 0.0034(5) 0.0060(4)
C3A 0.0140(5) 0.0219(6) 0.0283(8) 0.0102(5) 0.0056(5) 0.0053(4)
C4A 0.0252(7) 0.0371(8) 0.0260(9) 0.0132(7) 0.0081(6) 0.0050(6)
C5A 0.0245(7) 0.0215(6) 0.0400(10) 0.0110(6) 0.0070(6) 0.0046(5)
C6A 0.0157(6) 0.0325(8) 0.0477(11) 0.0193(8) 0.0095(6) 0.0081(5)
C7A 0.0156(6) 0.0263(6) 0.0309(8) 0.0127(6) 0.0045(5) 0.0097(5)
C8A 0.0205(6) 0.0327(7) 0.0376(10) 0.0213(7) 0.0072(6) 0.0136(6)
C9A 0.0333(9) 0.0549(12) 0.0629(15) 0.0409(12) 0.0133(9) 0.0285(9)
C10A 0.0456(8) 0.0613(9) 0.0705(11) 0.0421(9) 0.0123(8) 0.0302(7)
C11A 0.0456(8) 0.0613(9) 0.0705(11) 0.0421(9) 0.0123(8) 0.0302(7)
C12A 0.0456(8) 0.0613(9) 0.0705(11) 0.0421(9) 0.0123(8) 0.0302(7)
C10C 0.0456(8) 0.0613(9) 0.0705(11) 0.0421(9) 0.0123(8) 0.0302(7)
C11C 0.0456(8) 0.0613(9) 0.0705(11) 0.0421(9) 0.0123(8) 0.0302(7)
C12C 0.0456(8) 0.0613(9) 0.0705(11) 0.0421(9) 0.0123(8) 0.0302(7)
C13A 0.0203(6) 0.0340(8) 0.0382(10) 0.0246(7) 0.0087(6) 0.0128(6)
C14A 0.0158(5) 0.0279(6) 0.0281(8) 0.0172(6) 0.0066(5) 0.0099(5)
C15A 0.0174(6) 0.0278(6) 0.0277(8) 0.0178(6) 0.0071(5) 0.0095(5)
C16A 0.0141(5) 0.0198(5) 0.0202(7) 0.0097(5) 0.0049(4) 0.0062(4)
C17A 0.0178(6) 0.0235(6) 0.0252(7) 0.0135(5) 0.0069(5) 0.0076(5)
C18A 0.0186(6) 0.0273(7) 0.0319(9) 0.0165(6) 0.0101(5) 0.0068(5)
C19A 0.0149(6) 0.0289(7) 0.0329(9) 0.0153(6) 0.0064(5) 0.0060(5)
C20A 0.0148(5) 0.0262(6) 0.0278(8) 0.0135(6) 0.0044(5) 0.0075(5)
C21A 0.0141(5) 0.0201(5) 0.0211(7) 0.0099(5) 0.0046(4) 0.0059(4)
C22A 0.0180(6) 0.0234(6) 0.0229(7) 0.0122(5) 0.0021(5) 0.0062(5)
C23A 0.0209(6) 0.0224(6) 0.0208(7) 0.0116(5) 0.0028(5) 0.0065(5)
C24A 0.0285(7) 0.0252(6) 0.0206(7) 0.0110(6) 0.0006(6) 0.0069(5)
C25A 0.0361(8) 0.0271(7) 0.0205(8) 0.0122(6) 0.0036(6) 0.0089(6)
C26A 0.0591(13) 0.0326(8) 0.0211(9) 0.0134(7) 0.0003(8) 0.0121(8)
C27A 0.051(2) 0.0376(18) 0.032(2) 0.0220(17) -0.0038(17) 0.0102(17)
C28A 0.056(3) 0.0392(19) 0.028(2) 0.0156(16) -0.0108(18) 0.0025(18)
C29A 0.066(3) 0.070(3) 0.0178(19) 0.0123(19) 0.0081(18) 0.035(3)
C27C 0.072(3) 0.0349(19) 0.024(2) 0.0091(15) 0.0015(19) 0.012(2)
C28C 0.074(3) 0.065(3) 0.039(2) 0.022(2) -0.004(2) 0.033(2)
C29C 0.084(3) 0.053(2) 0.030(2) 0.023(2) 0.004(2) 0.001(2)
C30A 0.0364(9) 0.0293(7) 0.0245(8) 0.0158(6) 0.0086(6) 0.0075(6)
C31A 0.0276(7) 0.0259(7) 0.0234(8) 0.0133(6) 0.0066(6) 0.0045(5)
C35A 0.0212(6) 0.0219(6) 0.0198(7) 0.0106(5) 0.0050(5) 0.0082(5)
N1A 0.0141(5) 0.0219(5) 0.0205(6) 0.0106(4) 0.0043(4) 0.0068(4)
N2A 0.0149(5) 0.0216(5) 0.0219(6) 0.0121(5) 0.0044(4) 0.0064(4)
O1A 0.0159(4) 0.0287(5) 0.0299(6) 0.0186(5) 0.0074(4) 0.0101(4)
O2A 0.0205(5) 0.0216(4) 0.0203(5) 0.0107(4) 0.0028(4) 0.0057(4)
Zn1A 0.01329(7) 0.01933(7) 0.02146(9) 0.01090(6) 0.00305(5) 0.00545(5)
C1B 0.0180(6) 0.0207(6) 0.0245(8) 0.0079(5) 0.0057(5) 0.0038(5)
C2B 0.0200(6) 0.0235(6) 0.0277(8) 0.0112(6) 0.0074(5) 0.0046(5)
C3B 0.0323(8) 0.0321(8) 0.0304(10) 0.0120(7) 0.0137(7) 0.0016(7)
C4B 0.0498(12) 0.0316(9) 0.0479(14) 0.0096(9) 0.0302(10) 0.0122(8)
C5B 0.0476(12) 0.0414(10) 0.0419(13) 0.0138(9) 0.0253(10) -0.0011(9)
C6B 0.0503(13) 0.0593(14) 0.0317(12) 0.0196(11) 0.0039(10) -0.0036(11)
C7B 0.0195(6) 0.0237(6) 0.0361(9) 0.0128(6) 0.0070(6) 0.0034(5)
C8B 0.0196(6) 0.0219(6) 0.0350(9) 0.0064(6) 0.0046(6) 0.0011(5)
C9B 0.0299(9) 0.0264(8) 0.0496(13) 0.0056(8) 0.0009(8) -0.0040(6)
C10B 0.0266(12) 0.0405(15) 0.062(2) 0.0222(16) -0.0105(13) -0.0101(11)
C11B 0.0569(18) 0.0380(14) 0.0421(18) -0.0009(12) 0.0165(14) -0.0129(13)
C12B 0.0463(16) 0.0216(10) 0.0498(19) 0.0104(11) -0.0010(14) 0.0027(10)
C10D 0.061(4) 0.034(3) 0.066(4) 0.019(3) -0.006(3) 0.005(3)
C11D 0.069(4) 0.066(4) 0.066(4) 0.023(3) 0.014(3) 0.000(3)
C12D 0.036(3) 0.025(3) 0.057(5) 0.001(3) 0.013(3) -0.012(2)
C13B 0.0203(6) 0.0222(6) 0.0293(9) 0.0028(6) 0.0040(6) 0.0009(5)
C14B 0.0168(6) 0.0192(6) 0.0245(8) 0.0049(5) 0.0050(5) 0.0020(4)
C15B 0.0174(6) 0.0200(6) 0.0211(7) 0.0036(5) 0.0034(5) 0.0036(5)
C16B 0.0157(5) 0.0174(5) 0.0172(6) 0.0047(5) 0.0033(4) 0.0042(4)
C17B 0.0216(6) 0.0242(6) 0.0172(7) 0.0042(5) 0.0028(5) 0.0050(5)
C18B 0.0260(7) 0.0281(7) 0.0169(7) 0.0065(6) 0.0056(5) 0.0055(5)
C19B 0.0239(7) 0.0277(7) 0.0214(8) 0.0094(6) 0.0085(5) 0.0044(5)
C20B 0.0173(6) 0.0268(6) 0.0206(7) 0.0081(5) 0.0049(5) 0.0024(5)
C21B 0.0153(5) 0.0206(5) 0.0170(6) 0.0064(5) 0.0034(4) 0.0047(4)
C22B 0.0146(5) 0.0244(6) 0.0193(7) 0.0078(5) 0.0026(4) 0.0050(4)
C23B 0.0150(5) 0.0232(6) 0.0171(6) 0.0069(5) 0.0013(4) 0.0051(4)
C24B 0.0157(5) 0.0244(6) 0.0207(7) 0.0077(5) 0.0004(5) 0.0057(5)
C25B 0.0200(6) 0.0246(6) 0.0199(7) 0.0075(5) -0.0018(5) 0.0072(5)
C26B 0.0207(6) 0.0323(7) 0.0240(8) 0.0105(6) -0.0029(5) 0.0091(6)
C27B 0.0213(7) 0.0480(10) 0.0311(10) 0.0138(8) 0.0000(6) 0.0146(7)
C28B 0.0287(8) 0.0559(12) 0.0417(12) 0.0316(10) 0.0040(7) 0.0168(8)
C29B 0.0357(10) 0.0397(10) 0.0360(11) 0.0026(8) -0.0154(8) 0.0079(8)
C30B 0.0261(7) 0.0303(7) 0.0166(7) 0.0039(6) -0.0016(5) 0.0125(6)
C31B 0.0230(6) 0.0295(7) 0.0181(7) 0.0047(5) 0.0007(5) 0.0134(5)
C32B 0.0168(5) 0.0205(5) 0.0170(6) 0.0056(5) 0.0005(4) 0.0066(4)
N1B 0.0148(5) 0.0195(5) 0.0182(6) 0.0054(4) 0.0034(4) 0.0034(4)
N2B 0.0146(5) 0.0220(5) 0.0166(6) 0.0061(4) 0.0023(4) 0.0038(4)
O1B 0.0274(5) 0.0224(5) 0.0235(6) 0.0029(4) 0.0098(4) -0.0019(4)
O2B 0.0156(4) 0.0207(4) 0.0182(5) 0.0044(4) -0.0002(3) 0.0074(3)
Zn1B 0.01301(7) 0.01757(7) 0.01597(8) 0.00436(6) 0.00243(5) 0.00393(5)
C1N 0.0419(12) 0.0639(15) 0.0389(13) 0.0106(11) 0.0035(9) 0.0275(11)
C2N 0.0562(14) 0.0505(13) 0.0428(14) 0.0042(10) -0.0010(11) 0.0251(11)
N1N 0.0426(11) 0.0794(17) 0.0580(16) 0.0183(13) 0.0069(10) 0.0194(12)
C1T 0.0472(13) 0.0642(15) 0.0694(19) 0.0388(14) 0.0248(12) 0.0304(12)
C2T 0.0392(10) 0.0486(11) 0.0500(14) 0.0212(10) 0.0133(9) 0.0229(9)
N1T 0.0685(14) 0.0863(15) 0.0918(17) 0.0369(13) 0.0329(12) 0.0392(12)
C1L 0.0571(13) 0.0590(13) 0.0799(17) 0.0207(12) 0.0091(12) 0.0115(11)
C2L 0.0563(13) 0.0823(16) 0.0776(17) 0.0488(14) 0.0105(12) 0.0187(12)
N1L 0.0968(18) 0.133(2) 0.0937(18) 0.0694(16) 0.0189(14) 0.0295(15)

loop_
_atom_type_symbol
_atom_type_description
_atom_type_scat_dispersion_real
_atom_type_scat_dispersion_imag
_atom_type_scat_source
C C 0.0033 0.0016 'International Tables Vol C Tables 4.2.6.8 and 6.1.1.4'
H H 0.0000 0.0000 'International Tables Vol C Tables 4.2.6.8 and 6.1.1.4'
N N 0.0061 0.0033 'International Tables Vol C Tables 4.2.6.8 and 6.1.1.4'
O O 0.0106 0.0060 'International Tables Vol C Tables 4.2.6.8 and 6.1.1.4'
Zn Zn 0.2839 1.4301 'International Tables Vol C Tables 4.2.6.8 and 6.1.1.4'

loop_
_geom_angle_atom_site_label_1
_geom_angle_atom_site_label_2
_geom_angle_atom_site_label_3
_geom_angle
_geom_angle_site_symmetry_1
_geom_angle_site_symmetry_3
O1A C1A C14A 123.61(13) . .
O1A C1A C2A 118.31(13) . .
C14A C1A C2A 118.03(12) . .
C7A C2A C1A 118.08(14) . .
C7A C2A C3A 122.17(13) . .
C1A C2A C3A 119.75(12) . .
C6A C3A C2A 111.95(13) . .
C6A C3A C4A 107.52(15) . .
C2A C3A C4A 109.72(12) . .
C6A C3A C5A 106.79(13) . .
C2A C3A C5A 111.15(14) . .
C4A C3A C5A 109.59(14) . .
C2A C7A C8A 124.50(14) . .
C13A C8A C7A 117.20(14) . .
C13A C8A C9A 122.21(16) . .
C7A C8A C9A 120.58(15) . .
C12A C9A C11C 123.4(5) . .
C12A C9A C8A 112.97(18) . .
C11C C9A C8A 120.8(5) . .
C12A C9A C11A 111.0(2) . .
C11C C9A C11A 36.0(6) . .
C8A C9A C11A 108.9(2) . .
C12A C9A C12C 37.6(6) . .
C11C C9A C12C 105.4(8) . .
C8A C9A C12C 108.4(4) . .
C11A C9A C12C 78.6(6) . .
C12A C9A C10A 110.2(3) . .
C11C C9A C10A 70.3(7) . .
C8A C9A C10A 107.19(19) . .
C11A C9A C10A 106.3(2) . .
C12C C9A C10A 140.0(5) . .
C12A C9A C10C 53.9(6) . .
C11C C9A C10C 116.1(7) . .
C8A C9A C10C 110.4(4) . .
C11A C9A C10C 140.7(4) . .
C12C C9A C10C 91.1(8) . .
C10A C9A C10C 59.5(6) . .
C8A C13A C14A 121.58(15) . .
C13A C14A C1A 120.58(13) . .
C13A C14A C15A 115.06(14) . .
C1A C14A C15A 124.11(12) . .
N1A C15A C14A 124.67(13) . .
C17A C16A N1A 125.55(12) . .
C17A C16A C21A 120.10(12) . .
N1A C16A C21A 114.34(12) . .
C18A C17A C16A 119.60(14) . .
C19A C18A C17A 120.26(14) . .
C20A C19A C18A 120.82(14) . .
C19A C20A C21A 119.54(14) . .
C20A C21A N2A 124.08(13) . .
C20A C21A C16A 119.67(13) . .
N2A C21A C16A 116.21(12) . .
N2A C22A C23A 124.64(13) . .
C24A C23A C35A 119.26(14) . .
C24A C23A C22A 117.06(14) . .
C35A C23A C22A 123.68(14) . .
C25A C24A C23A 122.95(15) . .
C24A C25A C30A 116.56(16) . .
C24A C25A C26A 122.22(16) . .
C30A C25A C26A 121.20(16) . .
C28A C26A C29C 129.5(3) . .
C28A C26A C27A 112.9(3) . .
C29C C26A C27A 49.6(3) . .
C28A C26A C27C 44.5(3) . .
C29C C26A C27C 113.4(3) . .
C27A C26A C27C 140.4(3) . .
C28A C26A C25A 114.4(2) . .
C29C C26A C25A 116.0(3) . .
C27A C26A C25A 109.8(2) . .
C27C C26A C25A 109.6(2) . .
C28A C26A C29A 106.3(3) . .
C29C C26A C29A 56.7(3) . .
C27A C26A C29A 105.9(3) . .
C27C C26A C29A 65.5(3) . .
C25A C26A C29A 106.9(2) . .
C28A C26A C28C 59.1(3) . .
C29C C26A C28C 106.3(4) . .
C27A C26A C28C 61.2(3) . .
C27C C26A C28C 103.1(3) . .
C25A C26A C28C 107.3(2) . .
C29A C26A C28C 145.8(3) . .
C31A C30A C25A 122.19(16) . .
C30A C31A C35A 121.32(15) . .
O2A C35A C31A 119.73(14) . .
O2A C35A C23A 122.60(13) . .
C31A C35A C23A 117.66(14) . .
C15A N1A C16A 122.86(12) . .
C15A N1A Zn1A 124.12(10) . .
C16A N1A Zn1A 112.60(9) . .
C22A N2A C21A 122.04(13) . .
C22A N2A Zn1A 124.18(10) . .
C21A N2A Zn1A 111.36(9) . .
C1A O1A Zn1A 126.77(11) . .
C35A O2A Zn1A 132.15(9) . 2_566
C35A O2A Zn1A 124.26(9) . .
Zn1A O2A Zn1A 97.25(5) 2_566 .
O1A Zn1A O2A 113.01(5) . 2_566
O1A Zn1A O2A 97.75(5) . .
O2A Zn1A O2A 82.75(5) 2_566 .
O1A Zn1A N1A 90.97(5) . .
O2A Zn1A N1A 106.38(5) 2_566 .
O2A Zn1A N1A 163.84(5) . .
O1A Zn1A N2A 133.34(5) . .
O2A Zn1A N2A 113.56(5) 2_566 .
O2A Zn1A N2A 85.29(5) . .
N1A Zn1A N2A 78.85(5) . .
O1A Zn1A Zn1A 110.38(3) . 2_566
O2A Zn1A Zn1A 41.95(3) 2_566 2_566
O2A Zn1A Zn1A 40.80(3) . 2_566
N1A Zn1A Zn1A 146.40(4) . 2_566
N2A Zn1A Zn1A 102.00(3) . 2_566
O1B C1B C14B 123.64(14) . .
O1B C1B C2B 118.76(15) . .
C14B C1B C2B 117.59(14) . .
C7B C2B C1B 118.50(16) . .
C7B C2B C3B 121.45(15) . .
C1B C2B C3B 120.05(14) . .
C2B C3B C5B 112.33(16) . .
C2B C3B C4B 110.42(16) . .
C5B C3B C4B 106.96(18) . .
C2B C3B C6B 110.36(18) . .
C5B C3B C6B 107.16(19) . .
C4B C3B C6B 109.49(19) . .
C2B C7B C8B 124.56(15) . .
C13B C8B C7B 116.67(15) . .
C13B C8B C9B 122.37(18) . .
C7B C8B C9B 120.96(16) . .
C11B C9B C11D 124.1(6) . .
C11B C9B C10D 56.0(5) . .
C11D C9B C10D 122.3(7) . .
C11B C9B C8B 115.0(2) . .
C11D C9B C8B 117.0(5) . .
C10D C9B C8B 106.8(4) . .
C11B C9B C10B 114.0(3) . .
C11D C9B C10B 29.1(5) . .
C10D C9B C10B 144.0(4) . .
C8B C9B C10B 108.1(2) . .
C11B C9B C12D 42.5(3) . .
C11D C9B C12D 101.9(6) . .
C10D C9B C12D 98.4(5) . .
C8B C9B C12D 107.4(3) . .
C10B C9B C12D 78.8(3) . .
C11B C9B C12B 107.4(3) . .
C11D C9B C12B 74.3(6) . .
C10D C9B C12B 57.2(4) . .
C8B C9B C12B 108.05(19) . .
C10B C9B C12B 103.4(2) . .
C12D C9B C12B 141.6(3) . .
C8B C13B C14B 122.11(17) . .
C13B C14B C1B 120.48(15) . .
C13B C14B C15B 115.07(15) . .
C1B C14B C15B 124.36(13) . .
N1B C15B C14B 125.07(15) . .
C17B C16B C21B 120.24(14) . .
C17B C16B N1B 125.24(13) . .
C21B C16B N1B 114.40(13) . .
C16B C17B C18B 119.10(14) . .
C19B C18B C17B 120.81(16) . .
C20B C19B C18B 120.21(15) . .
C19B C20B C21B 119.58(14) . .
C20B C21B C16B 119.83(14) . .
C20B C21B N2B 124.71(13) . 2
C16B C21B N2B 115.31(13) . 2
N2B C22B C23B 123.58(14) . .
C24B C23B C32B 119.87(14) . .
C24B C23B C22B 116.32(13) . .
C32B C23B C22B 123.82(12) . .
C25B C24B C23B 122.52(14) . .
C24B C25B C30B 116.81(13) . .
C24B C25B C26B 123.18(15) . .
C30B C25B C26B 119.99(15) . .
C29B C26B C27B 108.51(16) . .
C29B C26B C28B 109.26(17) . .
C27B C26B C28B 108.21(15) . .
C29B C26B C25B 110.05(14) . .
C27B C26B C25B 111.77(14) . .
C28B C26B C25B 108.99(14) . .
C31B C30B C25B 121.95(15) . .
C30B C31B C32B 121.31(15) . .
O2B C32B C31B 119.60(13) . .
O2B C32B C23B 122.98(13) . .
C31B C32B C23B 117.41(12) . .
C15B N1B C16B 121.99(13) . .
C15B N1B Zn1B 125.13(11) . .
C16B N1B Zn1B 111.55(9) . .
C22B N2B C21B 122.22(13) . 2
C22B N2B Zn1B 126.86(11) . 2
C21B N2B Zn1B 110.44(9) 2 2
C1B O1B Zn1B 130.28(11) . .
C32B O2B Zn1B 126.68(9) . .
C32B O2B Zn1B 125.76(9) . 2
Zn1B O2B Zn1B 96.15(4) . 2
O1B Zn1B O2B 111.61(5) . .
O1B Zn1B O2B 101.61(5) . 2
O2B Zn1B O2B 83.85(4) . 2
O1B Zn1B N1B 90.92(5) . .
O2B Zn1B N1B 104.99(5) . .
O2B Zn1B N1B 160.94(5) 2 .
O1B Zn1B N2B 141.96(5) . 2
O2B Zn1B N2B 106.37(5) . 2
O2B Zn1B N2B 84.12(5) 2 2
N1B Zn1B N2B 77.22(5) . 2
O1B Zn1B Zn1B 112.45(4) . 2
O2B Zn1B Zn1B 42.27(3) . 2
O2B Zn1B Zn1B 41.57(3) 2 2
N1B Zn1B Zn1B 144.30(4) . 2
N2B Zn1B Zn1B 96.82(3) 2 2
N1N C1N C2N 179.2(3) . .
N1T C1T C2T 178.7(3) . .
N1L C2L C1L 174.9(4) . .

loop_
_geom_bond_atom_site_label_1
_geom_bond_atom_site_label_2
_geom_bond_distance
_geom_bond_site_symmetry_2
C1A O1A 1.3023(17) .
C1A C14A 1.430(2) .
C1A C2A 1.4398(19) .
C2A C7A 1.386(2) .
C2A C3A 1.536(2) .
C3A C6A 1.534(2) .
C3A C4A 1.537(2) .
C3A C5A 1.542(2) .
C7A C8A 1.411(2) .
C8A C13A 1.378(2) .
C8A C9A 1.530(2) .
C9A C12A 1.477(4) .
C9A C11C 1.515(5) .
C9A C11A 1.533(4) .
C9A C12C 1.567(5) .
C9A C10A 1.569(5) .
C9A C10C 1.579(15) .
C13A C14A 1.415(2) .
C14A C15A 1.441(2) .
C15A N1A 1.2936(17) .
C16A C17A 1.391(2) .
C16A N1A 1.4103(18) .
C16A C21A 1.4135(19) .
C17A C18A 1.390(2) .
C18A C19A 1.389(2) .
C19A C20A 1.388(2) .
C20A C21A 1.3930(19) .
C21A N2A 1.4106(19) .
C22A N2A 1.2920(19) .
C22A C23A 1.448(2) .
C23A C24A 1.408(2) .
C23A C35A 1.420(2) .
C24A C25A 1.389(2) .
C25A C30A 1.404(3) .
C25A C26A 1.525(3) .
C26A C28A 1.497(4) .
C26A C29C 1.498(4) .
C26A C27A 1.500(4) .
C26A C27C 1.514(5) .
C26A C29A 1.592(4) .
C26A C28C 1.597(4) .
C30A C31A 1.381(2) .
C31A C35A 1.406(2) .
C35A O2A 1.3263(19) .
N1A Zn1A 2.0499(12) .
N2A Zn1A 2.0735(12) .
O1A Zn1A 1.9246(11) .
O2A Zn1A 1.9952(12) 2_566
O2A Zn1A 2.0412(11) .
Zn1A O2A 1.9953(12) 2_566
Zn1A Zn1A 3.0292(3) 2_566
C1B O1B 1.3039(18) .
C1B C14B 1.423(2) .
C1B C2B 1.440(2) .
C2B C7B 1.381(2) .
C2B C3B 1.534(3) .
C3B C5B 1.534(3) .
C3B C4B 1.537(3) .
C3B C6B 1.539(3) .
C7B C8B 1.408(3) .
C8B C13B 1.373(2) .
C8B C9B 1.535(2) .
C9B C11B 1.439(4) .
C9B C11D 1.505(5) .
C9B C10D 1.531(10) .
C9B C10B 1.542(4) .
C9B C12D 1.585(5) .
C9B C12B 1.608(4) .
C13B C14B 1.416(2) .
C14B C15B 1.442(2) .
C15B N1B 1.2943(18) .
C16B C17B 1.387(2) .
C16B C21B 1.4078(19) .
C16B N1B 1.4096(19) .
C17B C18B 1.390(2) .
C18B C19B 1.390(2) .
C19B C20B 1.386(2) .
C20B C21B 1.391(2) .
C21B N2B 1.411(2) 2
C22B N2B 1.2882(18) .
C22B C23B 1.448(2) .
C23B C24B 1.4118(19) .
C23B C32B 1.417(2) .
C24B C25B 1.381(2) .
C25B C30B 1.409(2) .
C25B C26B 1.534(2) .
C26B C29B 1.530(3) .
C26B C27B 1.532(3) .
C26B C28B 1.534(3) .
C30B C31B 1.387(2) .
C31B C32B 1.402(2) .
C32B O2B 1.3299(16) .
N1B Zn1B 2.0520(13) .
N2B C21B 1.411(2) 2
N2B Zn1B 2.1071(12) 2
O1B Zn1B 1.9255(12) .
O2B Zn1B 2.0166(10) .
O2B Zn1B 2.0442(11) 2
Zn1B O2B 2.0442(11) 2
Zn1B N2B 2.1071(12) 2
Zn1B Zn1B 3.0215(3) 2
C1N N1N 1.147(4) .
C1N C2N 1.467(4) .
C1T N1T 1.139(4) .
C1T C2T 1.449(3) .
C1L C2L 1.445(5) .
C2L N1L 1.198(5) .

loop_
_geom_torsion_atom_site_label_1
_geom_torsion_atom_site_label_2
_geom_torsion_atom_site_label_3
_geom_torsion_atom_site_label_4
_geom_torsion
_geom_torsion_site_symmetry_1
_geom_torsion_site_symmetry_4
O1A C1A C2A C7A -177.55(15) . .
C14A C1A C2A C7A 0.1(2) . .
O1A C1A C2A C3A 2.2(2) . .
C14A C1A C2A C3A 179.90(14) . .
C7A C2A C3A C6A -3.1(2) . .
C1A C2A C3A C6A 177.10(15) . .
C7A C2A C3A C4A 116.18(17) . .
C1A C2A C3A C4A -63.60(18) . .
C7A C2A C3A C5A -122.44(17) . .
C1A C2A C3A C5A 57.77(19) . .
C1A C2A C7A C8A 1.2(3) . .
C3A C2A C7A C8A -178.60(16) . .
C2A C7A C8A C13A -1.4(3) . .
C2A C7A C8A C9A 179.38(19) . .
C13A C8A C9A C12A 5.0(4) . .
C7A C8A C9A C12A -175.8(2) . .
C13A C8A C9A C11C 166.6(8) . .
C7A C8A C9A C11C -14.3(8) . .
C13A C8A C9A C11A 128.8(2) . .
C7A C8A C9A C11A -52.0(3) . .
C13A C8A C9A C12C 44.9(7) . .
C7A C8A C9A C12C -135.9(7) . .
C13A C8A C9A C10A -116.5(2) . .
C7A C8A C9A C10A 62.6(3) . .
C13A C8A C9A C10C -53.4(6) . .
C7A C8A C9A C10C 125.8(6) . .
C7A C8A C13A C14A 0.3(3) . .
C9A C8A C13A C14A 179.5(2) . .
C8A C13A C14A C1A 0.9(3) . .
C8A C13A C14A C15A 175.44(18) . .
O1A C1A C14A C13A 176.40(17) . .
C2A C1A C14A C13A -1.1(2) . .
O1A C1A C14A C15A 2.4(3) . .
C2A C1A C14A C15A -175.12(16) . .
C13A C14A C15A N1A 173.05(17) . .
C1A C14A C15A N1A -12.7(3) . .
N1A C16A C17A C18A -177.93(15) . .
C21A C16A C17A C18A 1.0(2) . .
C16A C17A C18A C19A -0.9(3) . .
C17A C18A C19A C20A -0.1(3) . .
C18A C19A C20A C21A 1.0(3) . .
C19A C20A C21A N2A -178.71(15) . .
C19A C20A C21A C16A -0.8(2) . .
C17A C16A C21A C20A -0.1(2) . .
N1A C16A C21A C20A 178.91(14) . .
C17A C16A C21A N2A 177.89(14) . .
N1A C16A C21A N2A -3.06(19) . .
N2A C22A C23A C24A 170.87(15) . .
N2A C22A C23A C35A -9.5(2) . .
C35A C23A C24A C25A -1.0(2) . .
C22A C23A C24A C25A 178.62(15) . .
C23A C24A C25A C30A -1.1(3) . .
C23A C24A C25A C26A -179.67(16) . .
C24A C25A C26A C28A -0.4(3) . .
C30A C25A C26A C28A -178.9(3) . .
C24A C25A C26A C29C -178.4(3) . .
C30A C25A C26A C29C 3.0(4) . .
C24A C25A C26A C27A 127.8(3) . .
C30A C25A C26A C27A -50.8(3) . .
C24A C25A C26A C27C -48.4(3) . .
C30A C25A C26A C27C 133.1(3) . .
C24A C25A C26A C29A -117.8(3) . .
C30A C25A C26A C29A 63.6(3) . .
C24A C25A C26A C28C 62.9(3) . .
C30A C25A C26A C28C -115.6(3) . .
C24A C25A C30A C31A 1.5(3) . .
C26A C25A C30A C31A -179.84(17) . .
C25A C30A C31A C35A 0.1(3) . .
C30A C31A C35A O2A 176.65(15) . .
C30A C31A C35A C23A -2.2(2) . .
C24A C23A C35A O2A -176.21(14) . .
C22A C23A C35A O2A 4.2(2) . .
C24A C23A C35A C31A 2.7(2) . .
C22A C23A C35A C31A -176.98(14) . .
C14A C15A N1A C16A 171.04(16) . .
C14A C15A N1A Zn1A -1.0(2) . .
C17A C16A N1A C15A 27.1(2) . .
C21A C16A N1A C15A -151.92(15) . .
C17A C16A N1A Zn1A -160.07(13) . .
C21A C16A N1A Zn1A 20.94(16) . .
C23A C22A N2A C21A -179.20(14) . .
C23A C22A N2A Zn1A -18.4(2) . .
C20A C21A N2A C22A -35.0(2) . .
C16A C21A N2A C22A 147.07(15) . .
C20A C21A N2A Zn1A 162.01(13) . .
C16A C21A N2A Zn1A -15.93(16) . .
C14A C1A O1A Zn1A 21.4(2) . .
C2A C1A O1A Zn1A -161.11(11) . .
C31A C35A O2A Zn1A 64.63(19) . 2_566
C23A C35A O2A Zn1A -116.53(14) . 2_566
C31A C35A O2A Zn1A -150.01(12) . .
C23A C35A O2A Zn1A 28.83(19) . .
C1A O1A Zn1A O2A 82.15(13) . 2_566
C1A O1A Zn1A O2A 167.52(13) . .
C1A O1A Zn1A N1A -26.13(13) . .
C1A O1A Zn1A N2A -101.65(14) . .
C1A O1A Zn1A Zn1A 127.38(12) . 2_566
C35A O2A Zn1A O1A 92.78(12) . .
Zn1A O2A Zn1A O1A -112.35(5) 2_566 .
C35A O2A Zn1A O2A -154.86(14) . 2_566
Zn1A O2A Zn1A O2A 0.0 2_566 2_566
C35A O2A Zn1A N1A -29.3(2) . .
Zn1A O2A Zn1A N1A 125.60(17) 2_566 .
C35A O2A Zn1A N2A -40.36(12) . .
Zn1A O2A Zn1A N2A 114.51(5) 2_566 .
C35A O2A Zn1A Zn1A -154.86(14) . 2_566
C15A N1A Zn1A O1A 15.89(14) . .
C16A N1A Zn1A O1A -156.87(11) . .
C15A N1A Zn1A O2A -98.47(13) . 2_566
C16A N1A Zn1A O2A 88.77(11) . 2_566
C15A N1A Zn1A O2A 138.75(17) . .
C16A N1A Zn1A O2A -34.0(2) . .
C15A N1A Zn1A N2A 150.02(14) . .
C16A N1A Zn1A N2A -22.74(10) . .
C15A N1A Zn1A Zn1A -115.03(13) . 2_566
C16A N1A Zn1A Zn1A 72.21(12) . 2_566
C22A N2A Zn1A O1A -61.16(14) . .
C21A N2A Zn1A O1A 101.41(11) . .
C22A N2A Zn1A O2A 115.03(12) . 2_566
C21A N2A Zn1A O2A -82.41(10) . 2_566
C22A N2A Zn1A O2A 35.06(12) . .
C21A N2A Zn1A O2A -162.38(10) . .
C22A N2A Zn1A N1A -141.82(13) . .
C21A N2A Zn1A N1A 20.75(10) . .
C22A N2A Zn1A Zn1A 72.49(12) . 2_566
C21A N2A Zn1A Zn1A -124.95(9) . 2_566
O1B C1B C2B C7B 176.94(15) . .
C14B C1B C2B C7B -2.3(2) . .
O1B C1B C2B C3B -3.3(2) . .
C14B C1B C2B C3B 177.42(15) . .
C7B C2B C3B C5B 0.9(3) . .
C1B C2B C3B C5B -178.80(18) . .
C7B C2B C3B C4B 120.24(19) . .
C1B C2B C3B C4B -59.5(2) . .
C7B C2B C3B C6B -118.57(19) . .
C1B C2B C3B C6B 61.7(2) . .
C1B C2B C7B C8B 0.0(3) . .
C3B C2B C7B C8B -179.73(17) . .
C2B C7B C8B C13B 1.4(3) . .
C2B C7B C8B C9B -179.08(17) . .
C13B C8B C9B C11B -7.3(4) . .
C7B C8B C9B C11B 173.2(3) . .
C13B C8B C9B C11D 151.5(6) . .
C7B C8B C9B C11D -28.0(7) . .
C13B C8B C9B C10D -67.1(5) . .
C7B C8B C9B C10D 113.5(5) . .
C13B C8B C9B C10B 121.4(2) . .
C7B C8B C9B C10B -58.1(3) . .
C13B C8B C9B C12D 37.7(4) . .
C7B C8B C9B C12D -141.7(4) . .
C13B C8B C9B C12B -127.3(2) . .
C7B C8B C9B C12B 53.2(3) . .
C7B C8B C13B C14B -0.4(3) . .
C9B C8B C13B C14B -179.95(17) . .
C8B C13B C14B C1B -1.9(3) . .
C8B C13B C14B C15B -178.75(16) . .
O1B C1B C14B C13B -175.98(15) . .
C2B C1B C14B C13B 3.3(2) . .
O1B C1B C14B C15B 0.6(2) . .
C2B C1B C14B C15B 179.79(14) . .
C13B C14B C15B N1B -176.51(15) . .
C1B C14B C15B N1B 6.8(3) . .
C21B C16B C17B C18B -1.9(2) . .
N1B C16B C17B C18B -177.66(14) . .
C16B C17B C18B C19B -2.4(2) . .
C17B C18B C19B C20B 3.9(3) . .
C18B C19B C20B C21B -0.8(2) . .
C19B C20B C21B C16B -3.5(2) . .
C19B C20B C21B N2B 171.75(14) . 2
C17B C16B C21B C20B 4.9(2) . .
N1B C16B C21B C20B -178.93(13) . .
C17B C16B C21B N2B -170.76(13) . 2
N1B C16B C21B N2B 5.40(18) . 2
N2B C22B C23B C24B 167.67(14) . .
N2B C22B C23B C32B -12.2(2) . .
C32B C23B C24B C25B 0.1(2) . .
C22B C23B C24B C25B -179.80(14) . .
C23B C24B C25B C30B -2.9(2) . .
C23B C24B C25B C26B 175.64(14) . .
C24B C25B C26B C29B 121.72(19) . .
C30B C25B C26B C29B -59.8(2) . .
C24B C25B C26B C27B 1.1(2) . .
C30B C25B C26B C27B 179.54(16) . .
C24B C25B C26B C28B -118.47(19) . .
C30B C25B C26B C28B 60.0(2) . .
C24B C25B C30B C31B 2.5(2) . .
C26B C25B C30B C31B -176.07(16) . .
C25B C30B C31B C32B 0.7(3) . .
C30B C31B C32B O2B 175.39(15) . .
C30B C31B C32B C23B -3.5(2) . .
C24B C23B C32B O2B -175.75(13) . .
C22B C23B C32B O2B 4.1(2) . .
C24B C23B C32B C31B 3.1(2) . .
C22B C23B C32B C31B -177.03(14) . .
C14B C15B N1B C16B -175.66(14) . .
C14B C15B N1B Zn1B -10.0(2) . .
C17B C16B N1B C15B -44.8(2) . .
C21B C16B N1B C15B 139.28(14) . .
C17B C16B N1B Zn1B 147.77(12) . .
C21B C16B N1B Zn1B -28.16(14) . .
C23B C22B N2B C21B 176.02(13) . 2
C23B C22B N2B Zn1B -12.7(2) . 2
C14B C1B O1B Zn1B -3.6(2) . .
C2B C1B O1B Zn1B 177.19(11) . .
C31B C32B O2B Zn1B 75.37(17) . .
C23B C32B O2B Zn1B -105.81(15) . .
C31B C32B O2B Zn1B -150.11(12) . 2
C23B C32B O2B Zn1B 28.71(19) . 2
C1B O1B Zn1B O2B -105.77(14) . .
C1B O1B Zn1B O2B 166.31(14) . 2
C1B O1B Zn1B N1B 0.77(15) . .
C1B O1B Zn1B N2B 70.99(18) . 2
C1B O1B Zn1B Zn1B -151.54(13) . 2
C32B O2B Zn1B O1B 44.34(14) . .
Zn1B O2B Zn1B O1B -100.07(5) 2 .
C32B O2B Zn1B O2B 144.41(15) . 2
Zn1B O2B Zn1B O2B 0.0 2 2
C32B O2B Zn1B N1B -52.79(13) . .
Zn1B O2B Zn1B N1B 162.80(5) 2 .
C32B O2B Zn1B N2B -133.58(12) . 2
Zn1B O2B Zn1B N2B 82.00(5) 2 2
C32B O2B Zn1B Zn1B 144.41(14) . 2
C15B N1B Zn1B O1B 5.86(13) . .
C16B N1B Zn1B O1B 172.83(10) . .
C15B N1B Zn1B O2B 118.54(12) . .
C16B N1B Zn1B O2B -74.49(10) . .
C15B N1B Zn1B O2B -125.65(15) . 2
C16B N1B Zn1B O2B 41.32(19) . 2
C15B N1B Zn1B N2B -137.66(13) . 2
C16B N1B Zn1B N2B 29.31(9) . 2
C15B N1B Zn1B Zn1B 138.47(10) . 2
C16B N1B Zn1B Zn1B -54.56(12) . 2
